data_4027575
loop_
_publ_author_name
'Jonathan M. Faber'
'Wilhelm A. Eger'
'Craig M. Williams'

_publ_section_title
;
 Enantioselective Total Synthesis of the Mexicanolides: Khayasin,
 Proceranolide, and Mexicanolide
;
_journal_name_full 'Journal of Organic Chemistry'
_journal_page_first 8913
_journal_page_last 8921
_journal_paper_doi 10.1021/jo301182f
_journal_volume 77
_journal_year 2012
_chemical_absolute_configuration ad
_chemical_compound_source 'synthesis as described'
_chemical_formula_moiety 'C27 H32 O7'
_chemical_formula_sum 'C27 H32 O7'
_chemical_formula_weight 468.53
_chemical_name_systematic
;
 ?
;
_space_group_IT_number 76
_symmetry_cell_setting tetragonal
_symmetry_Int_Tables_number 76
_symmetry_space_group_name_Hall 'P 4w'
_symmetry_space_group_name_H-M 'P 41'
_atom_sites_solution_hydrogens geom
_atom_sites_solution_primary direct
_atom_sites_solution_secondary difmap
_audit_conform_dict_location ftp://ftp.iucr.org/pub/cif_core.dic
_audit_conform_dict_name cif_core.dic
_audit_conform_dict_version 2.3
_audit_creation_date 2011-12-01T15:50:38-00:00
_audit_creation_method 'WinGX routine CIF_UPDATE'
_cell_angle_alpha 90
_cell_angle_beta 90
_cell_angle_gamma 90
_cell_formula_units_Z 4
_cell_length_a 10.6771(2)
_cell_length_b 10.6771(2)
_cell_length_c 21.5680(8)
_cell_measurement_reflns_used 10404
_cell_measurement_temperature 293(2)
_cell_measurement_theta_max 63.1717
_cell_measurement_theta_min 4.096
_cell_measurement_wavelength 0.71073
_cell_volume 2458.76(11)
_computing_cell_refinement
;
        CrysAlisPro, Oxford Diffraction Ltd.,
        Version 1.171.33.66 (release 28-04-2010 CrysAlis171 .NET)
        (compiled Apr 28 2010,14:27:37)
;
_computing_data_collection
;
        CrysAlisPro, Oxford Diffraction Ltd.,
        Version 1.171.33.66 (release 28-04-2010 CrysAlis171 .NET)
        (compiled Apr 28 2010,14:27:37)
;
_computing_data_reduction
;
        CrysAlisPro, Oxford Diffraction Ltd.,
        Version 1.171.33.66 (release 28-04-2010 CrysAlis171 .NET)
        (compiled Apr 28 2010,14:27:37)
;
_computing_molecular_graphics 'Ortep-3 for Windows (Farrugia, 1997)'
_computing_publication_material 'WinGX publication routines (Farrugia, 1999)'
_computing_structure_refinement 'SHELXL-97 (Sheldrick, 1997)'
_computing_structure_solution 'SIR92 (Giacovazzo et al, 1993)'
_diffrn_ambient_temperature 293(2)
_diffrn_detector_area_resol_mean 16.0696
_diffrn_measured_fraction_theta_full 0.998
_diffrn_measured_fraction_theta_max 0.998
_diffrn_measurement_device_type 'Xcalibur, Sapphire3, Gemini ultra'
_diffrn_measurement_method '\w scans'
_diffrn_orient_matrix_UB_11 -0.0752774
_diffrn_orient_matrix_UB_12 0.1221519
_diffrn_orient_matrix_UB_13 -0.0073857
_diffrn_orient_matrix_UB_21 0.1221494
_diffrn_orient_matrix_UB_22 0.076393
_diffrn_orient_matrix_UB_23 0.0044166
_diffrn_orient_matrix_UB_31 0.0154251
_diffrn_orient_matrix_UB_32 -0.0080884
_diffrn_orient_matrix_UB_33 -0.0708902
_diffrn_radiation_monochromator graphite
_diffrn_radiation_probe x-ray
_diffrn_radiation_type CuK\a
_diffrn_radiation_wavelength 1.5418
_diffrn_reflns_av_R_equivalents 0.0378
_diffrn_reflns_av_unetI/netI 0.0212
_diffrn_reflns_limit_h_max 12
_diffrn_reflns_limit_h_min -12
_diffrn_reflns_limit_k_max 12
_diffrn_reflns_limit_k_min -12
_diffrn_reflns_limit_l_max 22
_diffrn_reflns_limit_l_min -24
_diffrn_reflns_number 34756
_diffrn_reflns_theta_full 62.46
_diffrn_reflns_theta_max 62.46
_diffrn_reflns_theta_min 4.14
_exptl_absorpt_coefficient_mu 0.744
_exptl_absorpt_correction_T_max 1
_exptl_absorpt_correction_T_min 0.74964
_exptl_absorpt_correction_type multi-scan
_exptl_absorpt_process_details
;
        CrysAlisPro, Oxford Diffraction Ltd.,
        Version 1.171.33.66 (release 28-04-2010 CrysAlis171 .NET)
        (compiled Apr 28 2010,14:27:37)
        empirical absorption correction using spherical harmonics,
 implemented in SCALE3 ABSPACK scaling algorithm.
;
_exptl_crystal_colour colourless
_exptl_crystal_density_diffrn 1.266
_exptl_crystal_description prism
_exptl_crystal_F_000 1000
_exptl_crystal_size_max 0.3
_exptl_crystal_size_mid 0.3
_exptl_crystal_size_min 0.3
_refine_diff_density_max 0.115
_refine_diff_density_min -0.146
_refine_diff_density_rms 0.03
_refine_ls_abs_structure_details 'Flack H D (1983), Acta Cryst. A39, 876-881'
_refine_ls_abs_structure_Flack -0.18(16)
_refine_ls_extinction_method none
_refine_ls_goodness_of_fit_ref 1.034
_refine_ls_hydrogen_treatment constr
_refine_ls_matrix_type full
_refine_ls_number_parameters 307
_refine_ls_number_reflns 3817
_refine_ls_number_restraints 1
_refine_ls_restrained_S_all 1.033
_refine_ls_R_factor_all 0.0415
_refine_ls_R_factor_gt 0.0337
_refine_ls_shift/su_max 0
_refine_ls_shift/su_mean 0
_refine_ls_structure_factor_coef Fsqd
_refine_ls_weighting_details 'calc w=1/[\s^2^(Fo^2^)+(0.0589P)^2^+0.0000P] where P=(Fo^2^+2Fc^2^)/3'
_refine_ls_weighting_scheme calc
_refine_ls_wR_factor_gt 0.0838
_refine_ls_wR_factor_ref 0.0866
_reflns_number_gt 3264
_reflns_number_total 3817
_reflns_threshold_expression >2sigma(I)
_cod_data_source_file jo301182f_si_002.cif
_cod_data_source_block 599jf5
_cod_database_code 4027575

loop_
_symmetry_equiv_pos_as_xyz
'x, y, z'
'-x, -y, z+1/2'
'-y, x, z+1/4'
'y, -x, z+3/4'

loop_
_atom_site_label
_atom_site_type_symbol
_atom_site_fract_x
_atom_site_fract_y
_atom_site_fract_z
_atom_site_U_iso_or_equiv
_atom_site_adp_type
_atom_site_occupancy
_atom_site_symmetry_multiplicity
_atom_site_calc_flag
_atom_site_refinement_flags
C1 C 0.73977(19) -0.13226(19) 0.27263(10) 0.0530(5) Uani 1 1 d .
C2 C 0.7614(2) -0.2391(2) 0.31541(13) 0.0662(6) Uani 1 1 d .
H2 H 0.8474 -0.2514 0.3301 0.079 Uiso 1 1 calc R
C3 C 0.6877(3) -0.3515(2) 0.30467(12) 0.0705(7) Uani 1 1 d .
H3 H 0.7299 -0.4311 0.3133 0.085 Uiso 1 1 calc R
C4 C 0.5893(2) -0.35469(19) 0.25476(10) 0.0627(6) Uani 1 1 d .
C5 C 0.52269(19) -0.22499(17) 0.25404(9) 0.0490(5) Uani 1 1 d .
H5 H 0.4904 -0.2147 0.2963 0.059 Uiso 1 1 calc R
C6 C 0.4053(2) -0.2228(2) 0.21270(10) 0.0613(6) Uani 1 1 d .
H6A H 0.3997 -0.1417 0.1926 0.074 Uiso 1 1 calc R
H6B H 0.4143 -0.2857 0.1806 0.074 Uiso 1 1 calc R
C7 C 0.2864(2) -0.2466(2) 0.24736(12) 0.0615(6) Uani 1 1 d .
C8 C 0.60547(17) 0.13316(17) 0.25952(9) 0.0430(4) Uani 1 1 d .
C9 C 0.54739(17) 0.00741(17) 0.27657(9) 0.0433(4) Uani 1 1 d .
H9 H 0.4621 0.0103 0.2599 0.052 Uiso 1 1 calc R
C10 C 0.61110(18) -0.11035(17) 0.24425(9) 0.0450(4) Uani 1 1 d .
C11 C 0.53125(18) 0.00055(18) 0.34705(9) 0.0469(5) Uani 1 1 d .
H11A H 0.4634 0.0559 0.359 0.056 Uiso 1 1 calc R
H11B H 0.507 -0.0841 0.3581 0.056 Uiso 1 1 calc R
C12 C 0.64749(18) 0.03583(17) 0.38405(9) 0.0459(5) Uani 1 1 d .
H12A H 0.7127 -0.0253 0.3759 0.055 Uiso 1 1 calc R
H12B H 0.6277 0.0322 0.4279 0.055 Uiso 1 1 calc R
C13 C 0.69764(16) 0.16695(16) 0.36860(9) 0.0409(4) Uani 1 1 d .
C14 C 0.70562(16) 0.18593(16) 0.29922(9) 0.0409(4) Uani 1 1 d .
C15 C 0.79683(17) 0.25788(18) 0.27640(10) 0.0479(5) Uani 1 1 d .
H15 H 0.8066 0.2627 0.2336 0.057 Uiso 1 1 calc R
C16 C 0.88179(18) 0.32917(18) 0.31578(10) 0.0495(5) Uani 1 1 d .
C17 C 0.83171(18) 0.17804(17) 0.39405(9) 0.0446(4) Uani 1 1 d .
H17 H 0.8814 0.1121 0.3742 0.053 Uiso 1 1 calc R
C18 C 0.60952(19) 0.26748(19) 0.39551(10) 0.0541(5) Uani 1 1 d .
H18A H 0.528 0.2589 0.3773 0.081 Uiso 1 1 calc R
H18B H 0.6423 0.3492 0.3864 0.081 Uiso 1 1 calc R
H18C H 0.6034 0.257 0.4396 0.081 Uiso 1 1 calc R
C19 C 0.6310(2) -0.0802(2) 0.17503(10) 0.0615(6) Uani 1 1 d .
H19A H 0.6716 -0.1497 0.1552 0.092 Uiso 1 1 calc R
H19B H 0.6824 -0.0068 0.1712 0.092 Uiso 1 1 calc R
H19C H 0.5514 -0.0653 0.1557 0.092 Uiso 1 1 calc R
C20 C 0.84913(19) 0.16431(18) 0.46194(10) 0.0509(5) Uani 1 1 d .
C21 C 0.9131(2) 0.0703(2) 0.48870(12) 0.0734(7) Uani 1 1 d .
H21 H 0.9532 0.0065 0.4672 0.088 Uiso 1 1 calc R
C22 C 0.8050(3) 0.2400(2) 0.51197(12) 0.0713(7) Uani 1 1 d .
H22 H 0.7574 0.3126 0.5091 0.086 Uiso 1 1 calc R
C23 C 0.8463(3) 0.1848(3) 0.56372(13) 0.0852(8) Uani 1 1 d .
H23 H 0.8315 0.2152 0.6034 0.102 Uiso 1 1 calc R
C28 C 0.4939(3) -0.4571(2) 0.27185(13) 0.0855(8) Uani 1 1 d .
H28A H 0.4291 -0.46 0.241 0.128 Uiso 1 1 calc R
H28B H 0.4576 -0.4385 0.3115 0.128 Uiso 1 1 calc R
H28C H 0.5354 -0.5368 0.2737 0.128 Uiso 1 1 calc R
C29 C 0.6570(3) -0.3919(3) 0.19468(13) 0.0908(9) Uani 1 1 d .
H29A H 0.5978 -0.3948 0.1612 0.136 Uiso 1 1 calc R
H29B H 0.6946 -0.473 0.1998 0.136 Uiso 1 1 calc R
H29C H 0.7208 -0.3314 0.1855 0.136 Uiso 1 1 calc R
C30 C 0.56137(19) 0.19990(19) 0.21250(10) 0.0537(5) Uani 1 1 d .
H30A H 0.5933 0.2794 0.2046 0.064 Uiso 1 1 calc R
H30B H 0.4985 0.1673 0.1874 0.064 Uiso 1 1 calc R
C34 C 0.0752(3) -0.3119(4) 0.24014(16) 0.1077(11) Uani 1 1 d .
H34A H 0.0173 -0.3431 0.2098 0.162 Uiso 1 1 calc R
H34B H 0.0442 -0.2347 0.257 0.162 Uiso 1 1 calc R
H34C H 0.0843 -0.3722 0.2729 0.162 Uiso 1 1 calc R
O1 O 0.82818(15) -0.06705(16) 0.25911(9) 0.0783(5) Uani 1 1 d .
O2 O 0.27101(18) -0.2281(2) 0.30164(10) 0.1081(7) Uani 1 1 d .
O3 O 0.19563(15) -0.29053(17) 0.21119(8) 0.0759(5) Uani 1 1 d .
O4 O 0.94122(15) 0.41946(14) 0.29843(7) 0.0710(5) Uani 1 1 d .
O5 O 0.88780(12) 0.29763(11) 0.37652(6) 0.0499(3) Uani 1 1 d .
O7 O 0.66269(14) -0.27412(14) 0.35739(7) 0.0655(4) Uani 1 1 d .
O12 O 0.9112(2) 0.08120(19) 0.55167(9) 0.0952(6) Uani 1 1 d .

loop_
_atom_site_aniso_label
_atom_site_aniso_U_11
_atom_site_aniso_U_22
_atom_site_aniso_U_33
_atom_site_aniso_U_23
_atom_site_aniso_U_13
_atom_site_aniso_U_12
C1 0.0500(11) 0.0517(11) 0.0573(14) -0.0084(10) 0.0088(9) 0.0039(10)
C2 0.0576(13) 0.0679(14) 0.0732(16) 0.0030(12) -0.0062(12) 0.0135(11)
C3 0.0922(17) 0.0518(13) 0.0674(17) 0.0051(11) 0.0000(13) 0.0191(12)
C4 0.0940(17) 0.0440(11) 0.0501(14) -0.0052(9) 0.0057(12) -0.0007(11)
C5 0.0618(12) 0.0461(10) 0.0390(12) -0.0024(8) 0.0004(9) -0.0059(9)
C6 0.0723(15) 0.0672(14) 0.0443(14) -0.0026(10) -0.0054(11) -0.0180(11)
C7 0.0652(14) 0.0742(14) 0.0451(15) -0.0019(11) -0.0009(10) -0.0138(11)
C8 0.0470(10) 0.0436(10) 0.0383(11) 0.0004(8) 0.0042(8) 0.0009(8)
C9 0.0408(10) 0.0442(9) 0.0450(12) 0.0022(8) 0.0004(8) -0.0007(8)
C10 0.0521(11) 0.0464(10) 0.0365(11) 0.0006(8) 0.0038(8) -0.0025(8)
C11 0.0514(11) 0.0452(10) 0.0442(12) -0.0014(9) 0.0100(9) -0.0067(8)
C12 0.0592(11) 0.0432(10) 0.0353(11) 0.0009(8) 0.0063(9) -0.0026(9)
C13 0.0457(10) 0.0386(9) 0.0385(11) -0.0014(8) 0.0051(8) 0.0008(7)
C14 0.0469(10) 0.0341(9) 0.0418(11) 0.0016(7) 0.0040(8) 0.0037(7)
C15 0.0529(11) 0.0481(10) 0.0427(12) 0.0023(9) 0.0053(9) -0.0030(9)
C16 0.0493(11) 0.0489(11) 0.0502(14) -0.0010(9) 0.0055(9) -0.0039(9)
C17 0.0520(11) 0.0389(10) 0.0428(12) -0.0030(8) 0.0026(8) 0.0025(8)
C18 0.0577(12) 0.0510(11) 0.0538(13) -0.0057(9) 0.0088(9) 0.0063(9)
C19 0.0804(15) 0.0614(13) 0.0427(13) -0.0002(10) 0.0133(10) -0.0048(11)
C20 0.0619(13) 0.0440(11) 0.0467(12) -0.0001(9) -0.0059(9) -0.0055(9)
C21 0.0969(19) 0.0678(15) 0.0555(16) 0.0039(11) -0.0182(13) 0.0050(13)
C22 0.1016(18) 0.0612(14) 0.0511(16) -0.0039(11) -0.0018(13) -0.0042(13)
C23 0.132(2) 0.0780(18) 0.0459(16) 0.0013(13) -0.0097(15) -0.0254(17)
C28 0.130(2) 0.0489(13) 0.0777(18) -0.0026(12) 0.0070(17) -0.0165(14)
C29 0.137(3) 0.0677(15) 0.0676(18) -0.0145(13) 0.0221(17) 0.0174(16)
C30 0.0609(12) 0.0498(11) 0.0503(13) 0.0054(9) -0.0047(9) -0.0015(9)
C34 0.0744(18) 0.164(3) 0.085(2) -0.015(2) 0.0095(15) -0.0395(19)
O1 0.0512(9) 0.0790(10) 0.1047(14) 0.0019(10) 0.0116(8) -0.0049(8)
O2 0.0859(13) 0.180(2) 0.0586(14) -0.0220(14) 0.0099(10) -0.0324(13)
O3 0.0630(10) 0.1024(13) 0.0624(12) -0.0057(9) -0.0036(8) -0.0223(9)
O4 0.0795(10) 0.0661(9) 0.0673(11) 0.0082(8) 0.0025(8) -0.0319(8)
O5 0.0571(8) 0.0451(7) 0.0475(9) -0.0019(6) 0.0005(6) -0.0079(6)
O7 0.0813(10) 0.0674(9) 0.0479(9) 0.0066(7) -0.0048(8) 0.0065(7)
O12 0.1412(17) 0.0834(13) 0.0610(13) 0.0181(10) -0.0285(11) -0.0065(12)

loop_
_atom_type_symbol
_atom_type_description
_atom_type_scat_dispersion_real
_atom_type_scat_dispersion_imag
_atom_type_scat_source
C C 0.0181 0.0091 'International Tables Vol C Tables 4.2.6.8 and 6.1.1.4'
H H 0 0 'International Tables Vol C Tables 4.2.6.8 and 6.1.1.4'
O O 0.0492 0.0322 'International Tables Vol C Tables 4.2.6.8 and 6.1.1.4'

loop_
_geom_angle_atom_site_label_1
_geom_angle_atom_site_label_2
_geom_angle_atom_site_label_3
_geom_angle
O1 C1 C2 118.1(2)
O1 C1 C10 121.30(19)
C2 C1 C10 120.52(18)
O7 C2 C3 59.29(15)
O7 C2 C1 118.48(19)
C3 C2 C1 116.8(2)
O7 C2 H2 116.6
C3 C2 H2 116.6
C1 C2 H2 116.6
O7 C3 C2 59.85(16)
O7 C3 C4 116.88(19)
C2 C3 C4 120.73(19)
O7 C3 H3 115.9
C2 C3 H3 115.9
C4 C3 H3 115.9
C3 C4 C29 106.4(2)
C3 C4 C28 107.9(2)
C29 C4 C28 109.2(2)
C3 C4 C5 107.80(16)
C29 C4 C5 115.90(19)
C28 C4 C5 109.4(2)
C6 C5 C4 113.08(17)
C6 C5 C10 113.72(16)
C4 C5 C10 115.00(17)
C6 C5 H5 104.5
C4 C5 H5 104.5
C10 C5 H5 104.5
C7 C6 C5 113.54(19)
C7 C6 H6A 108.9
C5 C6 H6A 108.9
C7 C6 H6B 108.9
C5 C6 H6B 108.9
H6A C6 H6B 107.7
O2 C7 O3 122.1(2)
O2 C7 C6 125.2(2)
O3 C7 C6 112.7(2)
C30 C8 C14 119.61(17)
C30 C8 C9 120.91(18)
C14 C8 C9 119.30(16)
C8 C9 C11 109.11(15)
C8 C9 C10 114.62(15)
C11 C9 C10 116.45(15)
C8 C9 H9 105.2
C11 C9 H9 105.2
C10 C9 H9 105.2
C1 C10 C19 107.28(17)
C1 C10 C5 111.79(15)
C19 C10 C5 112.22(16)
C1 C10 C9 109.35(15)
C19 C10 C9 108.56(16)
C5 C10 C9 107.59(15)
C12 C11 C9 114.62(15)
C12 C11 H11A 108.6
C9 C11 H11A 108.6
C12 C11 H11B 108.6
C9 C11 H11B 108.6
H11A C11 H11B 107.6
C11 C12 C13 113.33(16)
C11 C12 H12A 108.9
C13 C12 H12A 108.9
C11 C12 H12B 108.9
C13 C12 H12B 108.9
H12A C12 H12B 107.7
C14 C13 C12 110.89(14)
C14 C13 C17 106.87(14)
C12 C13 C17 108.51(15)
C14 C13 C18 108.28(15)
C12 C13 C18 109.91(15)
C17 C13 C18 112.35(15)
C15 C14 C8 122.18(19)
C15 C14 C13 118.90(17)
C8 C14 C13 118.70(15)
C14 C15 C16 122.7(2)
C14 C15 H15 118.7
C16 C15 H15 118.7
O4 C16 O5 118.11(18)
O4 C16 C15 124.1(2)
O5 C16 C15 117.61(16)
O5 C17 C20 106.89(15)
O5 C17 C13 110.91(14)
C20 C17 C13 117.48(16)
O5 C17 H17 107
C20 C17 H17 107
C13 C17 H17 107
C13 C18 H18A 109.5
C13 C18 H18B 109.5
H18A C18 H18B 109.5
C13 C18 H18C 109.5
H18A C18 H18C 109.5
H18B C18 H18C 109.5
C10 C19 H19A 109.5
C10 C19 H19B 109.5
H19A C19 H19B 109.5
C10 C19 H19C 109.5
H19A C19 H19C 109.5
H19B C19 H19C 109.5
C21 C20 C22 105.4(2)
C21 C20 C17 124.2(2)
C22 C20 C17 130.5(2)
C20 C21 O12 110.9(2)
C20 C21 H21 124.5
O12 C21 H21 124.5
C23 C22 C20 105.8(2)
C23 C22 H22 127.1
C20 C22 H22 127.1
O12 C23 C22 112.0(2)
O12 C23 H23 124
C22 C23 H23 124
C4 C28 H28A 109.5
C4 C28 H28B 109.5
H28A C28 H28B 109.5
C4 C28 H28C 109.5
H28A C28 H28C 109.5
H28B C28 H28C 109.5
C4 C29 H29A 109.5
C4 C29 H29B 109.5
H29A C29 H29B 109.5
C4 C29 H29C 109.5
H29A C29 H29C 109.5
H29B C29 H29C 109.5
C8 C30 H30A 120
C8 C30 H30B 120
H30A C30 H30B 120
O3 C34 H34A 109.5
O3 C34 H34B 109.5
H34A C34 H34B 109.5
O3 C34 H34C 109.5
H34A C34 H34C 109.5
H34B C34 H34C 109.5
C7 O3 C34 116.8(2)
C16 O5 C17 116.64(14)
C3 O7 C2 60.86(16)
C23 O12 C21 105.8(2)

loop_
_geom_bond_atom_site_label_1
_geom_bond_atom_site_label_2
_geom_bond_distance
C1 O1 1.209(3)
C1 C2 1.485(3)
C1 C10 1.522(3)
C2 O7 1.438(3)
C2 C3 1.453(3)
C2 H2 0.98
C3 O7 1.430(3)
C3 C4 1.504(3)
C3 H3 0.98
C4 C29 1.536(3)
C4 C28 1.540(3)
C4 C5 1.557(3)
C5 C6 1.538(3)
C5 C10 1.560(3)
C5 H5 0.98
C6 C7 1.495(3)
C6 H6A 0.97
C6 H6B 0.97
C7 O2 1.199(3)
C7 O3 1.330(3)
C8 C30 1.326(3)
C8 C14 1.481(3)
C8 C9 1.524(3)
C9 C11 1.532(3)
C9 C10 1.590(3)
C9 H9 0.98
C10 C19 1.542(3)
C11 C12 1.523(3)
C11 H11A 0.97
C11 H11B 0.97
C12 C13 1.535(2)
C12 H12A 0.97
C12 H12B 0.97
C13 C14 1.513(3)
C13 C17 1.538(3)
C13 C18 1.541(2)
C14 C15 1.334(2)
C15 C16 1.457(3)
C15 H15 0.93
C16 O4 1.213(2)
C16 O5 1.354(2)
C17 O5 1.460(2)
C17 C20 1.483(3)
C17 H17 0.98
C18 H18A 0.96
C18 H18B 0.96
C18 H18C 0.96
C19 H19A 0.96
C19 H19B 0.96
C19 H19C 0.96
C20 C21 1.344(3)
C20 C22 1.428(3)
C21 O12 1.363(3)
C21 H21 0.93
C22 C23 1.337(4)
C22 H22 0.93
C23 O12 1.330(4)
C23 H23 0.93
C28 H28A 0.96
C28 H28B 0.96
C28 H28C 0.96
C29 H29A 0.96
C29 H29B 0.96
C29 H29C 0.96
C30 H30A 0.93
C30 H30B 0.93
C34 O3 1.448(3)
C34 H34A 0.96
C34 H34B 0.96
C34 H34C 0.96
